data_7153757
loop_
_publ_author_name
'Ye, Xincui'
'Sun, Xianwei'
'Huang, Zhenggang'
'Yang, Na'
'Su, Zhishan'
'Hu, Changwei'
'Song, Zhenlei'

_publ_section_title
;
 Regioselective 1,4- over 1,2-addition of 3,3-bis(silyl) allyloxy lithium
 to enals, enones and enoates. The remarkable \a-effect of silicon.
;
_journal_issue 19
_journal_name_full 'Organic &amp; biomolecular chemistry'
_journal_page_first 3021
_journal_page_last 3025
_journal_paper_doi 10.1039/c4ob00139g
_journal_volume 12
_journal_year 2014
_chemical_formula_moiety 'C35 H48 N4 O12 Si2'
_chemical_formula_sum 'C35 H48 N4 O12 Si2'
_chemical_formula_weight 772.95
_chemical_name_systematic
;
 ?
;
_space_group_crystal_system triclinic
_space_group_IT_number 2
_space_group_name_Hall '-P 1'
_space_group_name_H-M_alt 'P -1'
_symmetry_space_group_name_Hall '-P 1'
_symmetry_space_group_name_H-M 'P -1'
_atom_sites_solution_hydrogens geom
_atom_sites_solution_primary iterative
_audit_creation_date 2013-09-15
_audit_creation_method
;
  Olex2 1.2
  (compiled Apr 23 2013 17:54:37, GUI svn.r4466)
;
_cell_angle_alpha 81.100(8)
_cell_angle_beta 84.633(8)
_cell_angle_gamma 87.844(8)
_cell_formula_units_Z 2
_cell_length_a 8.2957(8)
_cell_length_b 9.7941(10)
_cell_length_c 27.385(3)
_cell_measurement_reflns_used 3218
_cell_measurement_temperature 294.04(10)
_cell_measurement_theta_max 24.5360
_cell_measurement_theta_min 3.4110
_cell_volume 2188.0(4)
_computing_cell_refinement
;
CrysAlisPro, Agilent Technologies,
Version 1.171.36.28 (release 01-02-2013 CrysAlis171 .NET)
(compiled Feb  1 2013,16:14:44)
;
_computing_data_collection
;
CrysAlisPro, Agilent Technologies,
Version 1.171.36.28 (release 01-02-2013 CrysAlis171 .NET)
(compiled Feb  1 2013,16:14:44)
;
_computing_data_reduction
;
CrysAlisPro, Agilent Technologies,
Version 1.171.36.28 (release 01-02-2013 CrysAlis171 .NET)
(compiled Feb  1 2013,16:14:44)
;
_computing_molecular_graphics
;
O. V. Dolomanov, L. J. Bourhis, R. J. Gildea, J. A. K. Howard and H. Puschmann,
OLEX2: a complete structure solution, refinement and analysis program.
J. Appl. Cryst. (2009). 42, 339-341.
;
_computing_publication_material
;
O. V. Dolomanov, L. J. Bourhis, R. J. Gildea, J. A. K. Howard and H. Puschmann,
OLEX2: a complete structure solution, refinement and analysis program.
J. Appl. Cryst. (2009). 42, 339-341.
;
_computing_structure_refinement
;
SHELXL, G.M. Sheldrick, Acta Cryst.
(2008). A64, 112-122
;
_computing_structure_solution 'SUPERFLIP, J. Appl. Cryst. (2007) 40, 786-790'
_diffrn_ambient_temperature 294.04(10)
_diffrn_detector_area_resol_mean 16.0733
_diffrn_measured_fraction_theta_full 0.9982
_diffrn_measured_fraction_theta_max 0.8844
_diffrn_measurement_details
;
  1 omega   -9.00   22.50   1.5000    4.0000
omega____ theta____ kappa____ phi______ frames
    -      -19.3700  -99.0000 -120.0000 21

  2 omega -102.00  -55.50   1.5000    4.0000
omega____ theta____ kappa____ phi______ frames
    -      -19.3700  178.0000    0.0000 31

  3 omega   12.00   49.50   1.5000    4.0000
omega____ theta____ kappa____ phi______ frames
    -      -19.3700   57.0000   90.0000 25

  4 omega  -45.00   46.50   1.5000    4.0000
omega____ theta____ kappa____ phi______ frames
    -       22.6512  -57.0000 -180.0000 61

  5 omega   -3.00   93.00   1.5000    4.0000
omega____ theta____ kappa____ phi______ frames
    -       22.6512   57.0000  -30.0000 64

  6 omega    5.00   32.00   1.5000    4.0000
omega____ theta____ kappa____ phi______ frames
    -       22.6512   57.0000 -150.0000 18

  7 omega   -1.00   92.00   1.5000    4.0000
omega____ theta____ kappa____ phi______ frames
    -       22.6512   57.0000   60.0000 62
;
_diffrn_measurement_device_type 'SuperNova, Dual, Cu at zero, Eos'
_diffrn_measurement_method '\w scans'
_diffrn_orient_matrix_UB_11 0.0253302000
_diffrn_orient_matrix_UB_12 0.0653364000
_diffrn_orient_matrix_UB_13 0.0041223000
_diffrn_orient_matrix_UB_21 -0.0123638000
_diffrn_orient_matrix_UB_22 0.0280147000
_diffrn_orient_matrix_UB_23 -0.0248845000
_diffrn_orient_matrix_UB_31 -0.0811630000
_diffrn_orient_matrix_UB_32 0.0179411000
_diffrn_orient_matrix_UB_33 0.0075280000
_diffrn_radiation_monochromator mirror
_diffrn_radiation_type 'Mo K\a'
_diffrn_radiation_wavelength 0.7107
_diffrn_reflns_av_R_equivalents 0.0424
_diffrn_reflns_av_unetI/netI 0.0707
_diffrn_reflns_Laue_measured_fraction_full 0.998
_diffrn_reflns_Laue_measured_fraction_max 0.998
_diffrn_reflns_limit_h_max 11
_diffrn_reflns_limit_h_min -10
_diffrn_reflns_limit_k_max 9
_diffrn_reflns_limit_k_min -13
_diffrn_reflns_limit_l_max 29
_diffrn_reflns_limit_l_min -36
_diffrn_reflns_number 16639
_diffrn_reflns_point_group_measured_fraction_full 0.998
_diffrn_reflns_point_group_measured_fraction_max 0.998
_diffrn_reflns_theta_full 25.500
_diffrn_reflns_theta_max 28.49
_diffrn_reflns_theta_min 3.01
_diffrn_source 'SuperNova (Mo) X-ray Source'
_exptl_absorpt_coefficient_mu 0.139
_exptl_absorpt_correction_T_max 1.00000
_exptl_absorpt_correction_T_min 0.58420
_exptl_absorpt_correction_type multi-scan
_exptl_absorpt_process_details
;
CrysAlisPro, Agilent Technologies,
Version 1.171.36.28 (release 01-02-2013 CrysAlis171 .NET)
(compiled Feb  1 2013,16:14:44)
Empirical absorption correction using spherical harmonics,
 implemented in SCALE3 ABSPACK scaling algorithm.
;
_exptl_crystal_density_diffrn 1.173
_exptl_crystal_F_000 820
_refine_diff_density_max 0.408
_refine_diff_density_min -0.441
_refine_diff_density_rms 0.067
_refine_ls_extinction_method none
_refine_ls_goodness_of_fit_ref 1.013
_refine_ls_hydrogen_treatment constr
_refine_ls_matrix_type full
_refine_ls_number_parameters 484
_refine_ls_number_reflns 8603
_refine_ls_number_restraints 0
_refine_ls_restrained_S_all 1.013
_refine_ls_R_factor_all 0.1169
_refine_ls_R_factor_gt 0.0748
_refine_ls_shift/su_max 0.000
_refine_ls_shift/su_mean 0.000
_refine_ls_structure_factor_coef Fsqd
_refine_ls_weighting_details
;
 w=1/[\s^2^(Fo^2^)+(0.1285P)^2^]
 where P=(Fo^2^+2Fc^2^)/3
;
_refine_ls_weighting_scheme calc
_refine_ls_wR_factor_gt 0.2098
_refine_ls_wR_factor_ref 0.2439
_reflns_Friedel_coverage 0.000
_reflns_number_gt 4863
_reflns_number_total 8603
_reflns_threshold_expression 'I > 2\s(I)'
_cod_data_source_file c4ob00139g2.cif
_cod_data_source_block songzhl0913_2
_cod_database_code 7153757
_reflns_odcompleteness_completeness 99.82
_reflns_odcompleteness_iscentric 1
_reflns_odcompleteness_theta 26.32
_olex2_refinement_description
;
1. Fixed Uiso
 At 1.2 times of:
  All C(H) groups, All C(H,H) groups
 At 1.5 times of:
  All C(H,H,H) groups
2.a Ternary CH refined with riding coordinates:
 C8(H8), C10(H10), C14(H14)
2.b Secondary CH2 refined with riding coordinates:
 C9(H9A,H9B), C11(H11A,H11B), C12(H12A,H12B), C13(H13A,H13B), C24(H24A,H24B),
 C26(H26A,H26B), C28(H28A,H28B), C30(H30A,H30B), C32(H32A,H32B), C34(H34A,H34B)
2.c Aromatic/amide H refined with riding coordinates:
 C1(H1), C3(H3), C5(H5), C17(H17), C19(H19), C21(H21), C22(H22)
2.d Idealised Me refined as rotating group:
 C25(H25A,H25B,H25C), C27(H27A,H27B,H27C), C29(H29A,H29B,H29C), C31(H31A,H31B,
 H31C), C33(H33A,H33B,H33C), C35(H35A,H35B,H35C)
;
_shelx_space_group_comment
;
The symmetry employed for this shelxl refinement is uniquely defined
by the following loop, which should always be used as a source of
symmetry information in preference to the above space-group names.
They are only intended as comments.
;
_shelxl_version_number 2013-2

loop_
_space_group_symop_operation_xyz
'x, y, z'
'-x, -y, -z'

loop_
_atom_site_label
_atom_site_type_symbol
_atom_site_fract_x
_atom_site_fract_y
_atom_site_fract_z
_atom_site_U_iso_or_equiv
_atom_site_adp_type
_atom_site_occupancy
_atom_site_site_symmetry_order
_atom_site_calc_flag
_atom_site_refinement_flags_posn
_atom_site_refinement_flags_adp
Si1 Si 0.95635(12) 0.54862(10) 0.37286(3) 0.0567(3) Uani 1 1 d . .
Si2 Si 0.78727(14) 0.81680(11) 0.41778(4) 0.0696(3) Uani 1 1 d . .
O1 O 1.0589(6) 0.8992(4) -0.12632(11) 0.1113(12) Uani 1 1 d . .
O2 O 1.2594(5) 0.7593(5) -0.14193(12) 0.1358(16) Uani 1 1 d . .
O3 O 1.3966(4) 0.3845(4) -0.01716(16) 0.1190(13) Uani 1 1 d . .
O4 O 1.3017(6) 0.3842(5) 0.05830(17) 0.1440(18) Uani 1 1 d . .
O5 O 1.0527(4) 1.3832(3) 0.15492(13) 0.0936(10) Uani 1 1 d . .
O6 O 1.2460(4) 1.5165(3) 0.15777(14) 0.1046(12) Uani 1 1 d . .
O7 O 1.7195(3) 1.3478(3) 0.23792(11) 0.0814(8) Uani 1 1 d . .
O8 O 1.7433(3) 1.1340(3) 0.26724(12) 0.0862(9) Uani 1 1 d . .
O9 O 0.8274(4) 0.8932(3) 0.04604(10) 0.0871(9) Uani 1 1 d . .
O10 O 0.8959(3) 0.7138(2) 0.10083(8) 0.0629(6) Uani 1 1 d . .
O11 O 1.2688(3) 0.8347(3) 0.28577(11) 0.0767(8) Uani 1 1 d . .
O12 O 1.0496(2) 0.9243(2) 0.24932(8) 0.0517(5) Uani 1 1 d . .
N1 N 1.1516(5) 0.8044(5) -0.11400(12) 0.0917(12) Uani 1 1 d . .
N2 N 1.3120(4) 0.4317(4) 0.01519(19) 0.0915(11) Uani 1 1 d . .
N3 N 1.1834(4) 1.4055(3) 0.16773(12) 0.0662(8) Uani 1 1 d . .
N4 N 1.6688(3) 1.2321(3) 0.24778(10) 0.0589(7) Uani 1 1 d . .
C1 C 1.0301(4) 0.7920(4) -0.02853(12) 0.0587(9) Uani 1 1 d . .
H1 H 0.9689 0.8712 -0.0385 0.070 Uiso 1 1 calc R U
C2 C 1.1382(5) 0.7346(4) -0.06194(12) 0.0657(10) Uani 1 1 d . .
C3 C 1.2311(4) 0.6195(5) -0.04921(14) 0.0679(10) Uani 1 1 d . .
H3 H 1.3031 0.5840 -0.0725 0.081 Uiso 1 1 calc R U
C4 C 1.2140(4) 0.5585(4) -0.00098(14) 0.0613(9) Uani 1 1 d . .
C5 C 1.1101(4) 0.6087(4) 0.03450(12) 0.0564(8) Uani 1 1 d . .
H5 H 1.1024 0.5649 0.0673 0.068 Uiso 1 1 calc R U
C6 C 1.0168(4) 0.7267(3) 0.02027(11) 0.0507(8) Uani 1 1 d . .
C7 C 0.9028(4) 0.7887(4) 0.05686(11) 0.0543(8) Uani 1 1 d . .
C8 C 0.8011(4) 0.7624(4) 0.14303(11) 0.0573(8) Uani 1 1 d . .
H8 H 0.7562 0.8553 0.1328 0.069 Uiso 1 1 calc R U
C9 C 0.9164(4) 0.7660(4) 0.18203(11) 0.0548(8) Uani 1 1 d . .
H9A H 0.9981 0.8342 0.1697 0.066 Uiso 1 1 calc R U
H9B H 0.9709 0.6765 0.1886 0.066 Uiso 1 1 calc R U
C10 C 0.8294(4) 0.8016(3) 0.23032(11) 0.0481(7) Uani 1 1 d . .
H10 H 0.7826 0.8952 0.2235 0.058 Uiso 1 1 calc R U
C11 C 0.6928(4) 0.7029(4) 0.24805(12) 0.0585(8) Uani 1 1 d . .
H11A H 0.6336 0.7302 0.2774 0.070 Uiso 1 1 calc R U
H11B H 0.7374 0.6104 0.2571 0.070 Uiso 1 1 calc R U
C12 C 0.5774(4) 0.7017(5) 0.20815(14) 0.0701(10) Uani 1 1 d . .
H12A H 0.5262 0.7924 0.2010 0.084 Uiso 1 1 calc R U
H12B H 0.4932 0.6357 0.2202 0.084 Uiso 1 1 calc R U
C13 C 0.6664(5) 0.6632(4) 0.16045(14) 0.0687(10) Uani 1 1 d . .
H13A H 0.7103 0.5696 0.1667 0.082 Uiso 1 1 calc R U
H13B H 0.5915 0.6675 0.1351 0.082 Uiso 1 1 calc R U
C14 C 0.9526(4) 0.8013(3) 0.26845(11) 0.0466(7) Uani 1 1 d . .
H14 H 1.0211 0.7172 0.2701 0.056 Uiso 1 1 calc R U
C15 C 1.2005(4) 0.9270(3) 0.26154(11) 0.0515(8) Uani 1 1 d . .
C16 C 1.2746(4) 1.0639(3) 0.24200(11) 0.0490(8) Uani 1 1 d . .
C17 C 1.1908(4) 1.1704(3) 0.21412(11) 0.0509(8) Uani 1 1 d . .
H17 H 1.0853 1.1590 0.2069 0.061 Uiso 1 1 calc R U
C18 C 1.2688(4) 1.2928(3) 0.19768(12) 0.0517(8) Uani 1 1 d . .
C19 C 1.4238(4) 1.3158(3) 0.20772(12) 0.0521(8) Uani 1 1 d . .
H19 H 1.4736 1.3996 0.1962 0.063 Uiso 1 1 calc R U
C20 C 1.5015(4) 1.2095(3) 0.23552(11) 0.0478(7) Uani 1 1 d . .
C21 C 1.4319(4) 1.0838(3) 0.25236(12) 0.0517(8) Uani 1 1 d . .
H21 H 1.4894 1.0131 0.2704 0.062 Uiso 1 1 calc R U
C22 C 0.8801(4) 0.8207(3) 0.31950(10) 0.0497(7) Uani 1 1 d . .
H22 H 0.8295 0.9062 0.3216 0.060 Uiso 1 1 calc R U
C23 C 0.8774(4) 0.7329(3) 0.36263(11) 0.0499(7) Uani 1 1 d . .
C24 C 1.0775(5) 0.4849(4) 0.31900(14) 0.0760(12) Uani 1 1 d . .
H24A H 1.0088 0.4858 0.2922 0.091 Uiso 1 1 calc R U
H24B H 1.1656 0.5473 0.3072 0.091 Uiso 1 1 calc R U
C25 C 1.1470(8) 0.3390(5) 0.33277(19) 0.122(2) Uani 1 1 d . .
H25A H 1.2325 0.3213 0.3082 0.184 Uiso 1 1 calc R U
H25B H 1.0632 0.2732 0.3341 0.184 Uiso 1 1 calc R U
H25C H 1.1892 0.3307 0.3646 0.184 Uiso 1 1 calc R U
C26 C 0.7853(6) 0.4257(5) 0.39364(17) 0.0846(12) Uani 1 1 d . .
H26A H 0.8322 0.3338 0.4020 0.102 Uiso 1 1 calc R U
H26B H 0.7305 0.4510 0.4239 0.102 Uiso 1 1 calc R U
C27 C 0.6626(7) 0.4175(7) 0.3592(2) 0.128(2) Uani 1 1 d . .
H27A H 0.7127 0.3860 0.3298 0.192 Uiso 1 1 calc R U
H27B H 0.6136 0.5073 0.3505 0.192 Uiso 1 1 calc R U
H27C H 0.5812 0.3539 0.3747 0.192 Uiso 1 1 calc R U
C28 C 1.0870(5) 0.5306(4) 0.42549(15) 0.0772(11) Uani 1 1 d . .
H28A H 1.0272 0.5668 0.4531 0.093 Uiso 1 1 calc R U
H28B H 1.1083 0.4330 0.4361 0.093 Uiso 1 1 calc R U
C29 C 1.2480(6) 0.6029(7) 0.4142(2) 0.1163(19) Uani 1 1 d . .
H29A H 1.3086 0.5683 0.3869 0.174 Uiso 1 1 calc R U
H29B H 1.3082 0.5856 0.4429 0.174 Uiso 1 1 calc R U
H29C H 1.2288 0.7006 0.4056 0.174 Uiso 1 1 calc R U
C30 C 0.6742(5) 0.6919(5) 0.46690(14) 0.0843(13) Uani 1 1 d . .
H30A H 0.5906 0.6502 0.4520 0.101 Uiso 1 1 calc R U
H30B H 0.7485 0.6187 0.4793 0.101 Uiso 1 1 calc R U
C31 C 0.5959(8) 0.7586(7) 0.51054(19) 0.132(2) Uani 1 1 d . .
H31A H 0.5078 0.8187 0.4998 0.199 Uiso 1 1 calc R U
H31B H 0.6749 0.8110 0.5226 0.199 Uiso 1 1 calc R U
H31C H 0.5557 0.6877 0.5366 0.199 Uiso 1 1 calc R U
C32 C 0.9625(7) 0.8835(6) 0.4479(2) 0.1131(18) Uani 1 1 d . .
H32A H 0.9192 0.9202 0.4775 0.136 Uiso 1 1 calc R U
H32B H 1.0351 0.8065 0.4580 0.136 Uiso 1 1 calc R U
C33 C 1.0565(8) 0.9929(7) 0.4143(3) 0.142(2) Uani 1 1 d . .
H33A H 1.0901 0.9608 0.3835 0.213 Uiso 1 1 calc R U
H33B H 1.1502 1.0135 0.4297 0.213 Uiso 1 1 calc R U
H33C H 0.9897 1.0749 0.4082 0.213 Uiso 1 1 calc R U
C34 C 0.6639(7) 0.9737(6) 0.4003(2) 0.1120(18) Uani 1 1 d . .
H34A H 0.6419 1.0217 0.4287 0.134 Uiso 1 1 calc R U
H34B H 0.7240 1.0350 0.3742 0.134 Uiso 1 1 calc R U
C35 C 0.5110(8) 0.9405(8) 0.3829(2) 0.145(3) Uani 1 1 d . .
H35A H 0.5324 0.8895 0.3557 0.218 Uiso 1 1 calc R U
H35B H 0.4523 1.0245 0.3722 0.218 Uiso 1 1 calc R U
H35C H 0.4476 0.8858 0.4095 0.218 Uiso 1 1 calc R U

loop_
_atom_site_aniso_label
_atom_site_aniso_U_11
_atom_site_aniso_U_22
_atom_site_aniso_U_33
_atom_site_aniso_U_23
_atom_site_aniso_U_13
_atom_site_aniso_U_12
Si1 0.0720(6) 0.0520(6) 0.0407(5) 0.0036(4) 0.0043(4) 0.0008(5)
Si2 0.0900(7) 0.0686(7) 0.0439(5) -0.0041(5) 0.0166(5) 0.0076(6)
O1 0.177(4) 0.100(3) 0.0508(18) 0.0098(17) -0.006(2) -0.016(3)
O2 0.125(3) 0.224(5) 0.0517(18) -0.017(2) 0.0340(19) -0.036(3)
O3 0.102(2) 0.123(3) 0.137(3) -0.053(3) 0.001(2) 0.037(2)
O4 0.169(4) 0.137(3) 0.103(3) 0.020(3) 0.009(3) 0.081(3)
O5 0.0782(18) 0.0740(19) 0.120(3) 0.0287(17) -0.0347(17) -0.0026(15)
O6 0.114(2) 0.0550(17) 0.139(3) 0.0295(18) -0.050(2) -0.0109(17)
O7 0.0856(18) 0.0601(16) 0.099(2) 0.0010(15) -0.0246(16) -0.0162(14)
O8 0.0718(16) 0.0655(17) 0.118(2) 0.0085(16) -0.0336(16) 0.0086(14)
O9 0.115(2) 0.0763(19) 0.0567(16) 0.0122(14) 0.0109(14) 0.0285(17)
O10 0.0913(16) 0.0551(14) 0.0369(12) 0.0009(10) 0.0022(11) 0.0167(12)
O11 0.0678(15) 0.0588(15) 0.094(2) 0.0234(14) -0.0145(14) 0.0004(13)
O12 0.0579(12) 0.0450(12) 0.0462(12) 0.0109(9) -0.0010(9) -0.0080(10)
N1 0.106(3) 0.126(4) 0.0401(18) -0.007(2) 0.0129(19) -0.041(3)
N2 0.074(2) 0.090(3) 0.112(3) -0.028(3) 0.001(2) 0.011(2)
N3 0.0693(19) 0.0519(18) 0.072(2) 0.0132(15) -0.0139(15) -0.0019(16)
N4 0.0613(17) 0.0585(19) 0.0543(17) -0.0023(14) -0.0047(13) 0.0029(15)
C1 0.074(2) 0.059(2) 0.0411(17) -0.0011(15) -0.0003(15) -0.0141(17)
C2 0.071(2) 0.087(3) 0.0387(18) -0.0046(17) 0.0027(16) -0.033(2)
C3 0.0551(19) 0.089(3) 0.061(2) -0.021(2) 0.0090(17) -0.020(2)
C4 0.0524(18) 0.070(2) 0.062(2) -0.0126(18) -0.0036(16) -0.0041(17)
C5 0.0612(18) 0.066(2) 0.0416(17) -0.0022(15) -0.0065(14) -0.0117(17)
C6 0.0588(18) 0.0535(19) 0.0389(16) -0.0025(13) -0.0033(13) -0.0092(16)
C7 0.069(2) 0.0511(19) 0.0407(17) -0.0012(14) -0.0045(15) -0.0011(17)
C8 0.076(2) 0.0554(19) 0.0392(17) -0.0077(14) -0.0010(15) 0.0132(17)
C9 0.0671(19) 0.0541(19) 0.0383(16) 0.0019(14) 0.0047(14) 0.0029(16)
C10 0.0570(17) 0.0441(17) 0.0399(16) -0.0012(13) 0.0026(13) 0.0006(14)
C11 0.0659(19) 0.061(2) 0.0454(18) -0.0063(15) 0.0073(15) -0.0053(17)
C12 0.065(2) 0.087(3) 0.058(2) -0.0146(19) 0.0030(17) -0.011(2)
C13 0.084(2) 0.073(2) 0.050(2) -0.0107(17) -0.0069(18) -0.003(2)
C14 0.0584(17) 0.0389(16) 0.0384(15) 0.0026(12) 0.0028(13) -0.0001(14)
C15 0.0607(19) 0.0460(18) 0.0432(17) 0.0037(14) 0.0002(14) 0.0012(16)
C16 0.0575(18) 0.0455(17) 0.0387(16) 0.0030(13) 0.0056(13) 0.0046(14)
C17 0.0515(16) 0.0523(19) 0.0456(17) 0.0011(14) -0.0028(13) -0.0002(15)
C18 0.0603(18) 0.0433(17) 0.0471(17) 0.0044(14) -0.0030(14) 0.0057(15)
C19 0.0597(18) 0.0454(17) 0.0465(17) 0.0051(14) 0.0015(14) -0.0054(15)
C20 0.0512(16) 0.0501(18) 0.0407(16) -0.0053(13) -0.0006(13) 0.0014(14)
C21 0.0560(18) 0.0509(19) 0.0443(17) 0.0027(14) -0.0025(14) 0.0018(15)
C22 0.0593(17) 0.0519(18) 0.0351(15) -0.0022(13) 0.0024(13) 0.0029(15)
C23 0.0524(16) 0.0551(19) 0.0384(16) -0.0001(13) 0.0042(13) -0.0032(15)
C24 0.100(3) 0.060(2) 0.057(2) 0.0074(18) 0.014(2) 0.018(2)
C25 0.189(5) 0.077(3) 0.084(3) 0.004(3) 0.029(4) 0.052(3)
C26 0.105(3) 0.074(3) 0.071(3) -0.008(2) 0.006(2) -0.014(2)
C27 0.127(4) 0.153(6) 0.099(4) 0.001(4) 0.006(3) -0.054(4)
C28 0.095(3) 0.074(3) 0.058(2) 0.0057(19) -0.010(2) 0.010(2)
C29 0.086(3) 0.150(5) 0.114(4) -0.014(4) -0.022(3) -0.003(3)
C30 0.084(3) 0.111(3) 0.047(2) 0.008(2) 0.0128(19) 0.004(2)
C31 0.146(4) 0.168(6) 0.067(3) -0.005(3) 0.047(3) 0.025(4)
C32 0.142(4) 0.112(4) 0.094(4) -0.054(3) 0.018(3) -0.025(4)
C33 0.150(5) 0.120(5) 0.160(6) -0.042(4) 0.028(5) -0.062(4)
C34 0.136(4) 0.116(4) 0.075(3) -0.012(3) 0.018(3) 0.030(4)
C35 0.131(5) 0.212(8) 0.087(4) -0.009(4) -0.002(4) -0.011(5)

loop_
_atom_type_symbol
_atom_type_description
_atom_type_scat_dispersion_real
_atom_type_scat_dispersion_imag
_atom_type_scat_source
C C 0.0033 0.0016 'International Tables Vol C Tables 4.2.6.8 and 6.1.1.4'
H H 0.0000 0.0000 'International Tables Vol C Tables 4.2.6.8 and 6.1.1.4'
N N 0.0061 0.0033 'International Tables Vol C Tables 4.2.6.8 and 6.1.1.4'
O O 0.0106 0.0060 'International Tables Vol C Tables 4.2.6.8 and 6.1.1.4'
Si Si 0.0817 0.0704 'International Tables Vol C Tables 4.2.6.8 and 6.1.1.4'

loop_
_geom_angle_atom_site_label_1
_geom_angle_atom_site_label_2
_geom_angle_atom_site_label_3
_geom_angle
C24 Si1 C23 116.98(14)
C24 Si1 C26 107.4(2)
C26 Si1 C23 110.70(18)
C28 Si1 C23 107.55(17)
C28 Si1 C24 107.8(2)
C28 Si1 C26 105.9(2)
C23 Si2 C32 107.92(19)
C30 Si2 C23 112.88(19)
C30 Si2 C32 107.0(2)
C34 Si2 C23 113.8(2)
C34 Si2 C30 111.2(2)
C34 Si2 C32 103.4(3)
C7 O10 C8 120.4(3)
C15 O12 C14 118.9(2)
O1 N1 O2 124.9(4)
O1 N1 C2 119.2(4)
O2 N1 C2 115.9(5)
O3 N2 C4 116.4(4)
O4 N2 O3 125.1(4)
O4 N2 C4 118.5(4)
O5 N3 C18 118.6(3)
O6 N3 O5 123.1(3)
O6 N3 C18 118.3(3)
O7 N4 C20 117.7(3)
O8 N4 O7 124.6(3)
O8 N4 C20 117.8(3)
C2 C1 H1 121.3
C6 C1 H1 121.3
C6 C1 C2 117.4(3)
C1 C2 N1 117.2(4)
C3 C2 N1 119.2(4)
C3 C2 C1 123.6(3)
C2 C3 H3 121.5
C4 C3 C2 117.1(3)
C4 C3 H3 121.5
C3 C4 N2 119.6(4)
C3 C4 C5 123.1(4)
C5 C4 N2 117.3(3)
C4 C5 H5 120.8
C4 C5 C6 118.4(3)
C6 C5 H5 120.8
C1 C6 C5 120.4(3)
C1 C6 C7 118.0(3)
C5 C6 C7 121.6(3)
O9 C7 O10 125.4(3)
O9 C7 C6 122.8(3)
O10 C7 C6 111.9(3)
O10 C8 H8 110.0
O10 C8 C9 106.5(3)
O10 C8 C13 108.0(3)
C9 C8 H8 110.0
C13 C8 H8 110.0
C13 C8 C9 112.3(3)
C8 C9 H9A 109.2
C8 C9 H9B 109.2
C8 C9 C10 111.9(3)
H9A C9 H9B 107.9
C10 C9 H9A 109.2
C10 C9 H9B 109.2
C9 C10 H10 108.2
C11 C10 C9 110.0(3)
C11 C10 H10 108.2
C11 C10 C14 113.1(2)
C14 C10 C9 109.2(2)
C14 C10 H10 108.2
C10 C11 H11A 109.4
C10 C11 H11B 109.4
C10 C11 C12 111.3(3)
H11A C11 H11B 108.0
C12 C11 H11A 109.4
C12 C11 H11B 109.4
C11 C12 H12A 109.4
C11 C12 H12B 109.4
C11 C12 C13 111.3(3)
H12A C12 H12B 108.0
C13 C12 H12A 109.4
C13 C12 H12B 109.4
C8 C13 C12 109.2(3)
C8 C13 H13A 109.8
C8 C13 H13B 109.8
C12 C13 H13A 109.8
C12 C13 H13B 109.8
H13A C13 H13B 108.3
O12 C14 C10 103.9(2)
O12 C14 H14 110.5
O12 C14 C22 106.4(2)
C10 C14 H14 110.5
C22 C14 C10 114.6(2)
C22 C14 H14 110.5
O11 C15 O12 125.4(3)
O11 C15 C16 123.6(3)
O12 C15 C16 111.0(3)
C17 C16 C15 122.2(3)
C21 C16 C15 118.0(3)
C21 C16 C17 119.8(3)
C16 C17 H17 120.9
C18 C17 C16 118.1(3)
C18 C17 H17 120.9
C17 C18 N3 119.0(3)
C19 C18 N3 117.7(3)
C19 C18 C17 123.3(3)
C18 C19 H19 121.6
C20 C19 C18 116.8(3)
C20 C19 H19 121.6
C19 C20 N4 118.1(3)
C19 C20 C21 122.9(3)
C21 C20 N4 119.0(3)
C16 C21 H21 120.5
C20 C21 C16 119.0(3)
C20 C21 H21 120.5
C14 C22 H22 115.1
C23 C22 C14 129.8(3)
C23 C22 H22 115.1
Si1 C23 Si2 119.86(15)
C22 C23 Si1 127.7(2)
C22 C23 Si2 112.4(2)
Si1 C24 H24A 109.1
Si1 C24 H24B 109.1
H24A C24 H24B 107.9
C25 C24 Si1 112.4(3)
C25 C24 H24A 109.1
C25 C24 H24B 109.1
C24 C25 H25A 109.5
C24 C25 H25B 109.5
C24 C25 H25C 109.5
H25A C25 H25B 109.5
H25A C25 H25C 109.5
H25B C25 H25C 109.5
Si1 C26 H26A 107.8
Si1 C26 H26B 107.8
H26A C26 H26B 107.1
C27 C26 Si1 118.0(3)
C27 C26 H26A 107.8
C27 C26 H26B 107.8
C26 C27 H27A 109.5
C26 C27 H27B 109.5
C26 C27 H27C 109.5
H27A C27 H27B 109.5
H27A C27 H27C 109.5
H27B C27 H27C 109.5
Si1 C28 H28A 108.5
Si1 C28 H28B 108.5
H28A C28 H28B 107.5
C29 C28 Si1 115.3(3)
C29 C28 H28A 108.5
C29 C28 H28B 108.5
C28 C29 H29A 109.5
C28 C29 H29B 109.5
C28 C29 H29C 109.5
H29A C29 H29B 109.5
H29A C29 H29C 109.5
H29B C29 H29C 109.5
Si2 C30 H30A 108.8
Si2 C30 H30B 108.8
H30A C30 H30B 107.7
C31 C30 Si2 113.6(4)
C31 C30 H30A 108.8
C31 C30 H30B 108.8
C30 C31 H31A 109.5
C30 C31 H31B 109.5
C30 C31 H31C 109.5
H31A C31 H31B 109.5
H31A C31 H31C 109.5
H31B C31 H31C 109.5
Si2 C32 H32A 108.9
Si2 C32 H32B 108.9
H32A C32 H32B 107.7
C33 C32 Si2 113.3(4)
C33 C32 H32A 108.9
C33 C32 H32B 108.9
C32 C33 H33A 109.5
C32 C33 H33B 109.5
C32 C33 H33C 109.5
H33A C33 H33B 109.5
H33A C33 H33C 109.5
H33B C33 H33C 109.5
Si2 C34 H34A 109.4
Si2 C34 H34B 109.4
H34A C34 H34B 108.0
C35 C34 Si2 111.4(5)
C35 C34 H34A 109.4
C35 C34 H34B 109.4
C34 C35 H35A 109.5
C34 C35 H35B 109.5
C34 C35 H35C 109.5
H35A C35 H35B 109.5
H35A C35 H35C 109.5
H35B C35 H35C 109.5

loop_
_geom_bond_atom_site_label_1
_geom_bond_atom_site_label_2
_geom_bond_distance
Si1 C23 1.886(3)
Si1 C24 1.880(4)
Si1 C26 1.885(4)
Si1 C28 1.866(4)
Si2 C23 1.908(3)
Si2 C30 1.878(4)
Si2 C32 1.919(6)
Si2 C34 1.840(5)
O1 N1 1.211(5)
O2 N1 1.235(5)
O3 N2 1.216(5)
O4 N2 1.197(5)
O5 N3 1.208(4)
O6 N3 1.204(4)
O7 N4 1.205(4)
O8 N4 1.203(3)
O9 C7 1.191(4)
O10 C7 1.307(4)
O10 C8 1.467(4)
O11 C15 1.193(3)
O12 C14 1.474(3)
O12 C15 1.328(4)
N1 C2 1.479(5)
N2 C4 1.490(5)
N3 C18 1.470(4)
N4 C20 1.491(4)
C1 H1 0.9300
C1 C2 1.388(5)
C1 C6 1.386(4)
C2 C3 1.360(6)
C3 H3 0.9300
C3 C4 1.360(5)
C4 C5 1.374(5)
C5 H5 0.9300
C5 C6 1.392(5)
C6 C7 1.495(5)
C8 H8 0.9800
C8 C9 1.504(5)
C8 C13 1.503(5)
C9 H9A 0.9700
C9 H9B 0.9700
C9 C10 1.528(4)
C10 H10 0.9800
C10 C11 1.513(5)
C10 C14 1.527(4)
C11 H11A 0.9700
C11 H11B 0.9700
C11 C12 1.520(5)
C12 H12A 0.9700
C12 H12B 0.9700
C12 C13 1.531(5)
C13 H13A 0.9700
C13 H13B 0.9700
C14 H14 0.9800
C14 C22 1.506(4)
C15 C16 1.497(4)
C16 C17 1.398(4)
C16 C21 1.388(4)
C17 H17 0.9300
C17 C18 1.377(4)
C18 C19 1.374(5)
C19 H19 0.9300
C19 C20 1.369(4)
C20 C21 1.375(4)
C21 H21 0.9300
C22 H22 0.9300
C22 C23 1.348(4)
C24 H24A 0.9700
C24 H24B 0.9700
C24 C25 1.526(6)
C25 H25A 0.9600
C25 H25B 0.9600
C25 H25C 0.9600
C26 H26A 0.9700
C26 H26B 0.9700
C26 C27 1.463(7)
C27 H27A 0.9600
C27 H27B 0.9600
C27 H27C 0.9600
C28 H28A 0.9700
C28 H28B 0.9700
C28 C29 1.519(6)
C29 H29A 0.9600
C29 H29B 0.9600
C29 H29C 0.9600
C30 H30A 0.9700
C30 H30B 0.9700
C30 C31 1.530(7)
C31 H31A 0.9600
C31 H31B 0.9600
C31 H31C 0.9600
C32 H32A 0.9700
C32 H32B 0.9700
C32 C33 1.492(7)
C33 H33A 0.9600
C33 H33B 0.9600
C33 H33C 0.9600
C34 H34A 0.9700
C34 H34B 0.9700
C34 C35 1.460(8)
C35 H35A 0.9600
C35 H35B 0.9600
C35 H35C 0.9600

loop_
_geom_torsion_atom_site_label_1
_geom_torsion_atom_site_label_2
_geom_torsion_atom_site_label_3
_geom_torsion_atom_site_label_4
_geom_torsion
O1 N1 C2 C1 -6.8(6)
O1 N1 C2 C3 173.4(4)
O2 N1 C2 C1 173.3(4)
O2 N1 C2 C3 -6.5(6)
O3 N2 C4 C3 -4.3(6)
O3 N2 C4 C5 176.1(4)
O4 N2 C4 C3 175.9(5)
O4 N2 C4 C5 -3.7(6)
O5 N3 C18 C17 -6.2(5)
O5 N3 C18 C19 173.7(3)
O6 N3 C18 C17 172.7(3)
O6 N3 C18 C19 -7.5(5)
O7 N4 C20 C19 9.0(5)
O7 N4 C20 C21 -171.1(3)
O8 N4 C20 C19 -171.7(3)
O8 N4 C20 C21 8.2(5)
O10 C8 C9 C10 -174.4(2)
O10 C8 C13 C12 173.5(3)
O11 C15 C16 C17 -179.3(3)
O11 C15 C16 C21 0.6(5)
O12 C14 C22 C23 -131.0(3)
O12 C15 C16 C17 -0.9(4)
O12 C15 C16 C21 179.0(3)
N1 C2 C3 C4 -179.7(3)
N2 C4 C5 C6 -179.7(3)
N3 C18 C19 C20 -179.8(3)
N4 C20 C21 C16 178.4(3)
C1 C2 C3 C4 0.5(5)
C1 C6 C7 O9 -2.2(5)
C1 C6 C7 O10 176.9(3)
C2 C1 C6 C5 0.4(5)
C2 C1 C6 C7 179.0(3)
C2 C3 C4 N2 179.8(3)
C2 C3 C4 C5 -0.7(5)
C3 C4 C5 C6 0.7(5)
C4 C5 C6 C1 -0.5(5)
C4 C5 C6 C7 -179.1(3)
C5 C6 C7 O9 176.4(4)
C5 C6 C7 O10 -4.5(4)
C6 C1 C2 N1 179.8(3)
C6 C1 C2 C3 -0.4(5)
C7 O10 C8 C9 -122.9(3)
C7 O10 C8 C13 116.3(3)
C8 O10 C7 O9 -5.9(6)
C8 O10 C7 C6 175.0(3)
C8 C9 C10 C11 54.5(3)
C8 C9 C10 C14 179.1(3)
C9 C8 C13 C12 56.4(4)
C9 C10 C11 C12 -55.1(4)
C9 C10 C14 O12 70.2(3)
C9 C10 C14 C22 -174.1(3)
C10 C11 C12 C13 57.4(4)
C10 C14 C22 C23 114.8(4)
C11 C10 C14 O12 -167.0(2)
C11 C10 C14 C22 -51.3(4)
C11 C12 C13 C8 -56.7(4)
C13 C8 C9 C10 -56.4(4)
C14 O12 C15 O11 2.9(5)
C14 O12 C15 C16 -175.6(2)
C14 C10 C11 C12 -177.4(3)
C14 C22 C23 Si1 -3.6(5)
C14 C22 C23 Si2 174.3(3)
C15 O12 C14 C10 -154.2(3)
C15 O12 C14 C22 84.5(3)
C15 C16 C17 C18 -180.0(3)
C15 C16 C21 C20 -178.9(3)
C16 C17 C18 N3 179.2(3)
C16 C17 C18 C19 -0.7(5)
C17 C16 C21 C20 1.0(5)
C17 C18 C19 C20 0.1(5)
C18 C19 C20 N4 -179.0(3)
C18 C19 C20 C21 1.1(5)
C19 C20 C21 C16 -1.7(5)
C21 C16 C17 C18 0.1(5)
C23 Si1 C24 C25 175.1(4)
C23 Si1 C26 C27 64.0(5)
C23 Si1 C28 C29 -71.1(4)
C23 Si2 C30 C31 -177.9(3)
C23 Si2 C34 C35 71.4(4)
C24 Si1 C23 Si2 -168.9(2)
C24 Si1 C23 C22 8.8(4)
C24 Si1 C26 C27 -64.8(5)
C24 Si1 C28 C29 55.9(4)
C26 Si1 C23 Si2 67.7(2)
C26 Si1 C23 C22 -114.6(3)
C26 Si1 C24 C25 -59.8(4)
C26 Si1 C28 C29 170.5(4)
C28 Si1 C23 Si2 -47.5(2)
C28 Si1 C23 C22 130.2(3)
C28 Si1 C24 C25 53.9(4)
C28 Si1 C26 C27 -179.8(4)
C30 Si2 C34 C35 -57.4(5)
C32 Si2 C30 C31 63.6(4)
C32 Si2 C34 C35 -171.8(4)
C34 Si2 C30 C31 -48.6(5)

loop_
_smtbx_masks_void_nr
_smtbx_masks_void_average_x
_smtbx_masks_void_average_y
_smtbx_masks_void_average_z
_smtbx_masks_void_volume
_smtbx_masks_void_count_electrons
1 0.500 1.000 0.000 226.8 17.7
2 0.225 0.808 0.515 15.0 0.7
3 0.775 0.192 0.485 15.0 0.7
